data_7025568
loop_
_publ_author_name
'Jian, Zhongbao'
'Zhao, Wei'
'Liu, Xinli'
'Chen, Xuesi'
'Tang, Tao'
'Cui, Dongmei'

_publ_section_title
;
 Synthesis of linked half sandwich rare-earth metal chlorido and
 borohydrido complexes and their catalytic behavior towards MMA
 polymerization.
;
_journal_issue 29
_journal_name_full 'Dalton transactions (Cambridge, England : 2003)'
_journal_page_first 6871
_journal_page_last 6876
_journal_paper_doi 10.1039/c001824d
_journal_volume 39
_journal_year 2010
_chemical_formula_sum 'C50 H76 Cl5 Li Lu2 N2 O4'
_chemical_formula_weight 1303.26
_chemical_name_systematic
;
?
;
_space_group_IT_number 2
_symmetry_cell_setting triclinic
_symmetry_space_group_name_Hall '-P 1'
_symmetry_space_group_name_H-M 'P -1'
_atom_sites_solution_hydrogens geom
_atom_sites_solution_primary direct
_atom_sites_solution_secondary difmap
_audit_creation_method SHELXL-97
_cell_angle_alpha 88.6990(10)
_cell_angle_beta 80.8860(10)
_cell_angle_gamma 84.2540(10)
_cell_formula_units_Z 2
_cell_length_a 12.5151(8)
_cell_length_b 14.1980(9)
_cell_length_c 15.5689(10)
_cell_measurement_temperature 186.5
_cell_volume 2717.7(3)
_computing_structure_refinement 'SHELXL-97 (Sheldrick, 1997)'
_computing_structure_solution 'SHELXS-97 (Sheldrick, 1990)'
_diffrn_ambient_temperature 186.5
_diffrn_measured_fraction_theta_full 0.975
_diffrn_measured_fraction_theta_max 0.975
_diffrn_radiation_monochromator graphite
_diffrn_radiation_source 'fine-focus sealed tube'
_diffrn_radiation_type MoK\a
_diffrn_radiation_wavelength 0.71073
_diffrn_reflns_av_R_equivalents 0.0174
_diffrn_reflns_av_sigmaI/netI 0.0337
_diffrn_reflns_limit_h_max 14
_diffrn_reflns_limit_h_min -15
_diffrn_reflns_limit_k_max 17
_diffrn_reflns_limit_k_min -16
_diffrn_reflns_limit_l_max 16
_diffrn_reflns_limit_l_min -19
_diffrn_reflns_number 15315
_diffrn_reflns_theta_full 26.04
_diffrn_reflns_theta_max 26.04
_diffrn_reflns_theta_min 1.32
_exptl_absorpt_coefficient_mu 3.899
_exptl_absorpt_correction_T_max 0.5743
_exptl_absorpt_correction_T_min 0.4675
_exptl_absorpt_correction_type multi-scan
_exptl_crystal_density_diffrn 1.593
_exptl_crystal_density_method 'not measured'
_exptl_crystal_F_000 1304
_exptl_crystal_size_max 0.23
_exptl_crystal_size_mid 0.19
_exptl_crystal_size_min 0.16
_refine_diff_density_max 2.139
_refine_diff_density_min -0.982
_refine_diff_density_rms 0.135
_refine_ls_extinction_method none
_refine_ls_goodness_of_fit_ref 1.062
_refine_ls_hydrogen_treatment constr
_refine_ls_matrix_type full
_refine_ls_number_parameters 539
_refine_ls_number_reflns 10475
_refine_ls_number_restraints 12
_refine_ls_restrained_S_all 1.067
_refine_ls_R_factor_all 0.0455
_refine_ls_R_factor_gt 0.0380
_refine_ls_shift/su_max 0.038
_refine_ls_shift/su_mean 0.001
_refine_ls_structure_factor_coef Fsqd
_refine_ls_weighting_details 'calc w=1/[\s^2^(Fo^2^)+(0.0516P)^2^+7.8149P] where P=(Fo^2^+2Fc^2^)/3'
_refine_ls_weighting_scheme calc
_refine_ls_wR_factor_gt 0.0974
_refine_ls_wR_factor_ref 0.1027
_reflns_number_gt 9007
_reflns_number_total 10475
_reflns_threshold_expression >2sigma(I)
_cod_data_source_file c001824d.txt
_cod_data_source_block complex2b
_cod_depositor_comments
;
The following automatic conversions were performed:

'_symmetry_cell_setting' value 'Triclinic' changed to 'triclinic'
according to /home/saulius/struct/CIF-dictionaries/cif_core.dic
dictionary named 'cif_core.dic' version 2.4.2 from 2011-04-26.

Automatic conversion script
Id: cif_fix_values 1891 2012-01-12 08:04:46Z andrius 
;
_cod_original_sg_symbol_H-M P-1
_cod_database_code 7025568

loop_
_symmetry_equiv_pos_as_xyz
'x, y, z'
'-x, -y, -z'

loop_
_atom_site_label
_atom_site_type_symbol
_atom_site_fract_x
_atom_site_fract_y
_atom_site_fract_z
_atom_site_U_iso_or_equiv
_atom_site_adp_type
_atom_site_occupancy
_atom_site_symmetry_multiplicity
_atom_site_calc_flag
_atom_site_refinement_flags
C29 C 0.2876(5) 0.4079(4) 0.3255(3) 0.0331(12) Uani 1 1 d .
C30 C 0.3478(5) 0.4732(4) 0.3594(4) 0.0387(13) Uani 1 1 d .
C31 C 0.4436(5) 0.4830(4) 0.2989(4) 0.0397(14) Uani 1 1 d .
C32 C 0.4436(5) 0.4248(4) 0.2272(4) 0.0372(13) Uani 1 1 d .
C28 C 0.3464(5) 0.3792(4) 0.2417(4) 0.0339(12) Uani 1 1 d .
C22 C 0.3122(5) 0.3113(4) 0.1832(4) 0.0360(13) Uani 1 1 d .
C11 C -0.0986(4) 0.8822(4) 0.2743(4) 0.0364(13) Uani 1 1 d .
C7 C -0.1277(4) 0.8204(4) 0.3461(4) 0.0350(13) Uani 1 1 d .
C8 C -0.1358(4) 0.7296(4) 0.3134(4) 0.0336(12) Uani 1 1 d .
C9 C -0.1091(4) 0.7346(4) 0.2219(4) 0.0365(13) Uani 1 1 d .
C10 C -0.0859(4) 0.8275(4) 0.1976(4) 0.0343(12) Uani 1 1 d .
C27 C 0.2641(5) 0.3429(4) 0.1126(4) 0.0381(13) Uani 1 1 d .
C26 C 0.2377(6) 0.2789(5) 0.0555(4) 0.0531(17) Uani 1 1 d .
H26 H 0.2080 0.3008 0.0068 0.064 Uiso 1 1 calc R
C25 C 0.2553(7) 0.1823(5) 0.0704(5) 0.0589(19) Uani 1 1 d .
H25 H 0.2373 0.1399 0.0316 0.071 Uiso 1 1 calc R
C23 C 0.3285(6) 0.2135(5) 0.1972(4) 0.0465(15) Uani 1 1 d .
H23 H 0.3599 0.1912 0.2450 0.056 Uiso 1 1 calc R
C37 C 0.2949(6) 0.4767(5) 0.0154(4) 0.0457(15) Uani 1 1 d .
H37A H 0.3718 0.4614 0.0133 0.069 Uiso 1 1 calc R
H37B H 0.2796 0.5438 0.0084 0.069 Uiso 1 1 calc R
H37C H 0.2708 0.4445 -0.0305 0.069 Uiso 1 1 calc R
C38 C 0.1170(5) 0.4645(5) 0.1001(4) 0.0442(15) Uani 1 1 d .
H38A H 0.0987 0.4341 0.0506 0.066 Uiso 1 1 calc R
H38B H 0.0973 0.5314 0.0966 0.066 Uiso 1 1 calc R
H38C H 0.0782 0.4396 0.1525 0.066 Uiso 1 1 calc R
C14 C -0.1146(5) 0.6548(5) 0.1612(4) 0.0464(15) Uani 1 1 d .
H14A H -0.1881 0.6535 0.1510 0.070 Uiso 1 1 calc R
H14B H -0.0909 0.5958 0.1868 0.070 Uiso 1 1 calc R
H14C H -0.0682 0.6642 0.1070 0.070 Uiso 1 1 calc R
C15 C -0.1798(5) 0.6478(5) 0.3665(4) 0.0447(15) Uani 1 1 d .
H15A H -0.2563 0.6485 0.3649 0.067 Uiso 1 1 calc R
H15B H -0.1684 0.6536 0.4256 0.067 Uiso 1 1 calc R
H15C H -0.1429 0.5894 0.3429 0.067 Uiso 1 1 calc R
C1 C -0.1479(5) 0.8483(4) 0.4394(4) 0.0361(13) Uani 1 1 d .
C2 C -0.2505(5) 0.8846(5) 0.4791(4) 0.0471(15) Uani 1 1 d .
H2 H -0.3073 0.8918 0.4468 0.057 Uiso 1 1 calc R
C6 C -0.0637(5) 0.8377(4) 0.4884(4) 0.0341(12) Uani 1 1 d .
C5 C -0.0827(5) 0.8630(4) 0.5758(4) 0.0406(14) Uani 1 1 d .
H5 H -0.0264 0.8550 0.6085 0.049 Uiso 1 1 calc R
C16 C 0.0760(5) 0.7089(5) 0.4926(4) 0.0438(15) Uani 1 1 d .
H16A H 0.0740 0.7213 0.5533 0.066 Uiso 1 1 calc R
H16B H 0.1481 0.6838 0.4677 0.066 Uiso 1 1 calc R
H16C H 0.0256 0.6638 0.4863 0.066 Uiso 1 1 calc R
C12 C -0.0941(6) 0.9869(5) 0.2799(5) 0.0503(16) Uani 1 1 d .
H12A H -0.0534 1.0093 0.2272 0.075 Uiso 1 1 calc R
H12B H -0.0594 1.0004 0.3284 0.075 Uiso 1 1 calc R
H12C H -0.1666 1.0181 0.2877 0.075 Uiso 1 1 calc R
C35 C 0.3201(6) 0.5147(5) 0.4490(4) 0.0511(17) Uani 1 1 d .
H35A H 0.2427 0.5283 0.4633 0.077 Uiso 1 1 calc R
H35B H 0.3543 0.5721 0.4505 0.077 Uiso 1 1 calc R
H35C H 0.3456 0.4702 0.4904 0.077 Uiso 1 1 calc R
C36 C 0.1877(5) 0.3668(4) 0.3711(4) 0.0404(14) Uani 1 1 d .
H36A H 0.2086 0.3141 0.4065 0.061 Uiso 1 1 calc R
H36B H 0.1474 0.3459 0.3287 0.061 Uiso 1 1 calc R
H36C H 0.1431 0.4142 0.4071 0.061 Uiso 1 1 calc R
C4 C -0.1853(5) 0.9000(4) 0.6140(4) 0.0448(15) Uani 1 1 d .
H4 H -0.1978 0.9180 0.6721 0.054 Uiso 1 1 calc R
C3 C -0.2694(6) 0.9102(5) 0.5653(4) 0.0508(17) Uani 1 1 d .
H3 H -0.3387 0.9342 0.5909 0.061 Uiso 1 1 calc R
C13 C -0.0579(6) 0.8650(5) 0.1068(4) 0.0523(17) Uani 1 1 d .
H13A H -0.0097 0.8185 0.0723 0.078 Uiso 1 1 calc R
H13B H -0.0230 0.9220 0.1083 0.078 Uiso 1 1 calc R
H13C H -0.1232 0.8783 0.0818 0.078 Uiso 1 1 calc R
C34 C 0.5337(6) 0.5414(5) 0.3131(5) 0.0569(19) Uani 1 1 d .
H34A H 0.5866 0.5028 0.3403 0.085 Uiso 1 1 calc R
H34B H 0.5040 0.5940 0.3500 0.085 Uiso 1 1 calc R
H34C H 0.5679 0.5644 0.2582 0.085 Uiso 1 1 calc R
C33 C 0.5357(5) 0.4050(5) 0.1524(5) 0.0536(18) Uani 1 1 d .
H33A H 0.5514 0.4631 0.1226 0.080 Uiso 1 1 calc R
H33B H 0.5149 0.3620 0.1127 0.080 Uiso 1 1 calc R
H33C H 0.5992 0.3772 0.1744 0.080 Uiso 1 1 calc R
C24 C 0.2988(7) 0.1489(5) 0.1416(5) 0.0564(18) Uani 1 1 d .
H24 H 0.3085 0.0842 0.1526 0.068 Uiso 1 1 calc R
C17 C 0.1247(5) 0.8674(5) 0.4563(4) 0.0467(15) Uani 1 1 d .
H17A H 0.1038 0.9263 0.4292 0.070 Uiso 1 1 calc R
H17B H 0.1959 0.8428 0.4289 0.070 Uiso 1 1 calc R
H17C H 0.1256 0.8775 0.5169 0.070 Uiso 1 1 calc R
C41 C 0.4026(11) 0.8899(11) -0.1040(8) 0.134(5) Uani 1 1 d U
H41A H 0.4496 0.9365 -0.1305 0.161 Uiso 1 1 calc R
H41B H 0.4076 0.8378 -0.1441 0.161 Uiso 1 1 calc R
C40 C 0.2962(9) 0.9303(9) -0.0853(6) 0.102(4) Uani 1 1 d .
H40A H 0.2537 0.9121 -0.1281 0.123 Uiso 1 1 calc R
H40B H 0.2936 0.9988 -0.0847 0.123 Uiso 1 1 calc R
C18 C 0.4368(6) 0.9181(5) 0.2714(5) 0.0539(17) Uani 1 1 d .
H18A H 0.3790 0.8966 0.3141 0.065 Uiso 1 1 calc R
H18B H 0.4152 0.9826 0.2547 0.065 Uiso 1 1 calc R
C19 C 0.5381(9) 0.9141(10) 0.3081(9) 0.115(4) Uani 1 1 d U
H19A H 0.5723 0.9723 0.2957 0.138 Uiso 1 1 calc R
H19B H 0.5238 0.9051 0.3707 0.138 Uiso 1 1 calc R
C20 C 0.6058(8) 0.8367(9) 0.2685(8) 0.117(5) Uani 1 1 d .
H20A H 0.6027 0.7819 0.3069 0.140 Uiso 1 1 calc R
H20B H 0.6806 0.8521 0.2562 0.140 Uiso 1 1 calc R
C21 C 0.5681(6) 0.8164(7) 0.1888(6) 0.077(3) Uani 1 1 d .
H21A H 0.5717 0.7486 0.1806 0.092 Uiso 1 1 calc R
H21B H 0.6123 0.8436 0.1395 0.092 Uiso 1 1 calc R
C42 C 0.4369(10) 0.8544(10) -0.0186(7) 0.125(5) Uani 1 1 d .
H42A H 0.4720 0.7903 -0.0247 0.150 Uiso 1 1 calc R
H42B H 0.4870 0.8948 -0.0002 0.150 Uiso 1 1 calc R
C39 C 0.2562(8) 0.8945(10) -0.0013(7) 0.109(4) Uani 1 1 d .
H39A H 0.2141 0.9450 0.0338 0.131 Uiso 1 1 calc R
H39B H 0.2091 0.8455 -0.0068 0.131 Uiso 1 1 calc R
C43 C 0.0171(14) 0.7669(13) 0.7910(11) 0.156(6) Uiso 1 1 d .
H43A H -0.0512 0.7387 0.7982 0.187 Uiso 1 1 calc R
H43B H 0.0030 0.8349 0.7840 0.187 Uiso 1 1 calc R
C44 C 0.0765(14) 0.7431(13) 0.8660(12) 0.166(6) Uiso 1 1 d .
H44A H 0.0254 0.7341 0.9186 0.200 Uiso 1 1 calc R
H44B H 0.1198 0.7937 0.8756 0.200 Uiso 1 1 calc R
C46 C 0.1392(16) 0.6378(14) 0.7488(12) 0.177(7) Uiso 1 1 d .
H46A H 0.2102 0.6237 0.7139 0.212 Uiso 1 1 calc R
H46B H 0.0948 0.5867 0.7430 0.212 Uiso 1 1 calc R
C45 C 0.1486(14) 0.6530(12) 0.8427(11) 0.153(6) Uiso 1 1 d .
H45A H 0.1234 0.6006 0.8788 0.184 Uiso 1 1 calc R
H45B H 0.2231 0.6601 0.8492 0.184 Uiso 1 1 calc R
C47 C 0.533(3) 0.260(3) 0.376(2) 0.325(18) Uiso 1 1 d .
H47A H 0.6003 0.2877 0.3552 0.390 Uiso 1 1 calc R
H47B H 0.4745 0.2889 0.3483 0.390 Uiso 1 1 calc R
C48 C 0.5464(15) 0.1486(13) 0.3709(12) 0.167(7) Uiso 1 1 d .
H48A H 0.4771 0.1220 0.3826 0.201 Uiso 1 1 calc R
H48B H 0.5863 0.1259 0.3155 0.201 Uiso 1 1 calc R
C49 C 0.6055(16) 0.1323(15) 0.4371(13) 0.181(7) Uiso 1 1 d .
H49A H 0.6646 0.0826 0.4241 0.217 Uiso 1 1 calc R
H49B H 0.5610 0.1195 0.4922 0.217 Uiso 1 1 calc R
C50 C 0.645(3) 0.232(3) 0.432(3) 0.36(2) Uiso 1 1 d .
H50A H 0.6739 0.2539 0.3746 0.432 Uiso 1 1 calc R
H50B H 0.6897 0.2453 0.4753 0.432 Uiso 1 1 calc R
Cl1 Cl 0.16768(11) 0.69164(10) 0.13059(8) 0.0342(3) Uani 1 1 d .
Cl4 Cl 0.28180(10) 0.70790(10) 0.31156(9) 0.0338(3) Uani 1 1 d .
Cl3 Cl 0.08294(10) 0.57157(10) 0.30724(9) 0.0350(3) Uani 1 1 d .
Cl5 Cl 0.43535(11) 0.62978(11) 0.11494(9) 0.0394(3) Uani 1 1 d .
Cl2 Cl 0.16627(11) 0.90764(10) 0.23036(9) 0.0380(3) Uani 1 1 d .
Li1 Li 0.3363(8) 0.7981(8) 0.1552(7) 0.045(2) Uani 1 1 d .
Lu1 Lu 0.068433(17) 0.760642(16) 0.284204(14) 0.02818(8) Uani 1 1 d .
Lu2 Lu 0.285766(17) 0.552627(16) 0.218203(14) 0.02903(8) Uani 1 1 d .
N1 N 0.0456(4) 0.7986(3) 0.4470(3) 0.0323(10) Uani 1 1 d .
N2 N 0.2368(4) 0.4463(3) 0.1009(3) 0.0348(10) Uani 1 1 d .
O1 O 0.4562(4) 0.8585(4) 0.1974(3) 0.0529(12) Uani 1 1 d .
O2 O 0.3442(4) 0.8571(4) 0.0393(3) 0.0562(12) Uani 1 1 d .
O3 O 0.0865(12) 0.7292(11) 0.7236(10) 0.199(5) Uiso 1 1 d .
O4 O 0.509(2) 0.259(2) 0.463(2) 0.373(14) Uiso 1 1 d .

loop_
_atom_site_aniso_label
_atom_site_aniso_U_11
_atom_site_aniso_U_22
_atom_site_aniso_U_33
_atom_site_aniso_U_23
_atom_site_aniso_U_13
_atom_site_aniso_U_12
C29 0.040(3) 0.030(3) 0.028(3) 0.003(2) -0.005(2) -0.001(2)
C30 0.043(3) 0.039(3) 0.034(3) 0.007(3) -0.011(3) 0.001(3)
C31 0.035(3) 0.036(3) 0.050(4) 0.006(3) -0.015(3) 0.001(2)
C32 0.033(3) 0.038(3) 0.038(3) 0.008(3) -0.001(2) 0.000(2)
C28 0.039(3) 0.029(3) 0.032(3) 0.003(2) -0.005(2) 0.005(2)
C22 0.041(3) 0.036(3) 0.028(3) -0.001(2) 0.002(2) -0.001(2)
C11 0.030(3) 0.042(3) 0.036(3) -0.003(3) -0.007(2) 0.006(2)
C7 0.026(3) 0.045(3) 0.033(3) -0.011(3) -0.002(2) 0.005(2)
C8 0.027(3) 0.039(3) 0.035(3) -0.003(2) -0.006(2) 0.000(2)
C9 0.030(3) 0.044(3) 0.038(3) -0.009(3) -0.013(2) 0.003(2)
C10 0.030(3) 0.044(3) 0.029(3) -0.001(2) -0.011(2) 0.005(2)
C27 0.042(3) 0.036(3) 0.033(3) -0.001(2) 0.000(2) -0.001(2)
C26 0.072(5) 0.049(4) 0.040(4) -0.002(3) -0.018(3) -0.004(3)
C25 0.090(6) 0.038(4) 0.050(4) -0.012(3) -0.018(4) -0.002(4)
C23 0.058(4) 0.039(4) 0.042(4) 0.005(3) -0.008(3) 0.001(3)
C37 0.060(4) 0.046(4) 0.030(3) 0.003(3) -0.003(3) -0.007(3)
C38 0.042(3) 0.042(4) 0.049(4) -0.011(3) -0.009(3) -0.001(3)
C14 0.040(3) 0.058(4) 0.044(4) -0.011(3) -0.015(3) 0.000(3)
C15 0.037(3) 0.049(4) 0.048(4) -0.004(3) -0.003(3) -0.006(3)
C1 0.038(3) 0.036(3) 0.033(3) -0.005(2) -0.002(2) 0.000(2)
C2 0.041(3) 0.055(4) 0.043(4) -0.012(3) -0.005(3) 0.004(3)
C6 0.039(3) 0.033(3) 0.030(3) -0.005(2) 0.000(2) -0.007(2)
C5 0.052(4) 0.039(3) 0.031(3) -0.006(3) -0.003(3) -0.011(3)
C16 0.048(4) 0.044(4) 0.035(3) 0.000(3) -0.003(3) 0.007(3)
C12 0.049(4) 0.042(4) 0.057(4) 0.000(3) -0.004(3) 0.005(3)
C35 0.077(5) 0.043(4) 0.037(3) 0.001(3) -0.023(3) -0.004(3)
C36 0.050(3) 0.041(3) 0.029(3) 0.004(3) 0.000(3) -0.007(3)
C4 0.057(4) 0.038(3) 0.034(3) -0.011(3) 0.012(3) -0.010(3)
C3 0.051(4) 0.047(4) 0.048(4) -0.015(3) 0.010(3) 0.004(3)
C13 0.051(4) 0.067(5) 0.039(4) 0.003(3) -0.012(3) 0.008(3)
C34 0.051(4) 0.056(4) 0.072(5) 0.015(4) -0.031(4) -0.016(3)
C33 0.040(3) 0.057(4) 0.056(4) 0.012(3) 0.008(3) 0.007(3)
C24 0.082(5) 0.032(4) 0.054(4) -0.004(3) -0.012(4) 0.002(3)
C17 0.042(3) 0.057(4) 0.043(4) -0.016(3) -0.004(3) -0.012(3)
C41 0.143(8) 0.145(8) 0.094(7) 0.039(6) 0.005(6) 0.043(7)
C40 0.094(7) 0.136(10) 0.068(6) 0.033(6) -0.007(5) 0.016(7)
C18 0.048(4) 0.052(4) 0.065(5) -0.009(4) -0.021(3) 0.001(3)
C19 0.094(6) 0.137(8) 0.121(7) -0.039(6) -0.045(6) 0.015(6)
C20 0.065(6) 0.149(11) 0.140(10) -0.069(9) -0.051(7) 0.042(7)
C21 0.042(4) 0.081(6) 0.105(7) -0.031(5) 0.003(4) -0.007(4)
C42 0.109(9) 0.166(12) 0.071(7) 0.052(7) 0.025(6) 0.051(8)
C39 0.078(7) 0.163(12) 0.085(7) 0.054(8) -0.017(6) -0.008(7)
Cl1 0.0374(7) 0.0363(7) 0.0278(6) -0.0016(5) -0.0042(5) 0.0015(5)
Cl4 0.0320(6) 0.0363(7) 0.0334(7) -0.0029(6) -0.0073(5) -0.0008(5)
Cl3 0.0310(6) 0.0349(7) 0.0378(7) 0.0025(6) -0.0022(5) -0.0025(5)
Cl5 0.0354(7) 0.0396(8) 0.0401(8) 0.0025(6) 0.0031(6) -0.0030(6)
Cl2 0.0398(7) 0.0346(7) 0.0394(8) -0.0007(6) -0.0043(6) -0.0056(6)
Li1 0.043(6) 0.055(7) 0.038(5) 0.002(5) -0.006(4) -0.007(5)
Lu1 0.02695(12) 0.03092(13) 0.02640(13) -0.00175(9) -0.00404(9) -0.00139(9)
Lu2 0.02869(12) 0.02996(13) 0.02752(13) 0.00141(9) -0.00297(9) -0.00102(9)
N1 0.031(2) 0.037(3) 0.030(2) -0.002(2) -0.0054(19) -0.0041(19)
N2 0.041(3) 0.033(3) 0.031(2) -0.001(2) -0.008(2) 0.000(2)
O1 0.041(2) 0.064(3) 0.053(3) -0.007(2) -0.005(2) -0.005(2)
O2 0.050(3) 0.076(4) 0.041(3) 0.008(2) -0.004(2) -0.008(2)

loop_
_atom_type_symbol
_atom_type_description
_atom_type_scat_dispersion_real
_atom_type_scat_dispersion_imag
_atom_type_scat_source
C C 0.0033 0.0016 'International Tables Vol C Tables 4.2.6.8 and 6.1.1.4'
H H 0.0000 0.0000 'International Tables Vol C Tables 4.2.6.8 and 6.1.1.4'
N N 0.0061 0.0033 'International Tables Vol C Tables 4.2.6.8 and 6.1.1.4'
Cl Cl 0.1484 0.1585 'International Tables Vol C Tables 4.2.6.8 and 6.1.1.4'
Lu Lu -0.4720 5.8584 'International Tables Vol C Tables 4.2.6.8 and 6.1.1.4'
O O 0.0106 0.0060 'International Tables Vol C Tables 4.2.6.8 and 6.1.1.4'
Li Li -0.0003 0.0001 'International Tables Vol C Tables 4.2.6.8 and 6.1.1.4'

loop_
_geom_angle_atom_site_label_1
_geom_angle_atom_site_label_2
_geom_angle_atom_site_label_3
_geom_angle
C30 C29 C28 107.3(5)
C30 C29 C36 127.1(5)
C28 C29 C36 125.3(5)
C30 C29 Lu2 75.2(3)
C28 C29 Lu2 70.8(3)
C36 C29 Lu2 124.5(4)
C29 C30 C31 108.2(5)
C29 C30 C35 124.7(6)
C31 C30 C35 126.7(6)
C29 C30 Lu2 73.6(3)
C31 C30 Lu2 73.1(3)
C35 C30 Lu2 124.8(4)
C32 C31 C30 108.7(5)
C32 C31 C34 126.1(6)
C30 C31 C34 125.0(6)
C32 C31 Lu2 72.5(3)
C30 C31 Lu2 75.5(3)
C34 C31 Lu2 121.4(4)
C31 C32 C28 107.9(5)
C31 C32 C33 126.4(6)
C28 C32 C33 125.4(6)
C31 C32 Lu2 76.0(3)
C28 C32 Lu2 72.9(3)
C33 C32 Lu2 122.2(4)
C32 C28 C29 107.9(5)
C32 C28 C22 126.6(5)
C29 C28 C22 125.4(5)
C32 C28 Lu2 74.9(3)
C29 C28 Lu2 76.9(3)
C22 C28 Lu2 116.2(4)
C27 C22 C23 118.2(6)
C27 C22 C28 120.7(5)
C23 C22 C28 121.1(5)
C10 C11 C7 107.1(5)
C10 C11 C12 127.1(6)
C7 C11 C12 125.5(5)
C10 C11 Lu1 75.0(3)
C7 C11 Lu1 72.4(3)
C12 C11 Lu1 122.7(4)
C8 C7 C11 108.5(5)
C8 C7 C1 126.3(5)
C11 C7 C1 125.2(5)
C8 C7 Lu1 75.9(3)
C11 C7 Lu1 75.4(3)
C1 C7 Lu1 116.0(4)
C9 C8 C7 107.3(5)
C9 C8 C15 127.0(5)
C7 C8 C15 125.3(5)
C9 C8 Lu1 75.0(3)
C7 C8 Lu1 72.3(3)
C15 C8 Lu1 124.4(4)
C10 C9 C8 108.9(5)
C10 C9 C14 126.3(5)
C8 C9 C14 124.5(6)
C10 C9 Lu1 74.1(3)
C8 C9 Lu1 73.6(3)
C14 C9 Lu1 122.5(4)
C9 C10 C11 108.1(5)
C9 C10 C13 126.8(6)
C11 C10 C13 125.0(6)
C9 C10 Lu1 74.6(3)
C11 C10 Lu1 73.4(3)
C13 C10 Lu1 120.2(4)
C22 C27 C26 120.3(6)
C22 C27 N2 119.2(5)
C26 C27 N2 120.5(5)
C27 C26 C25 120.4(6)
C24 C25 C26 120.6(7)
C24 C23 C22 121.7(6)
C6 C1 C2 118.9(5)
C6 C1 C7 120.2(5)
C2 C1 C7 121.0(5)
C3 C2 C1 121.1(6)
C1 C6 C5 120.2(5)
C1 C6 N1 119.3(5)
C5 C6 N1 120.5(5)
C4 C5 C6 120.1(6)
C5 C4 C3 119.7(6)
C2 C3 C4 120.1(6)
C25 C24 C23 118.8(6)
C40 C41 C42 107.4(10)
C41 C40 C39 104.9(9)
O1 C18 C19 107.6(7)
C20 C19 C18 106.3(9)
C19 C20 C21 107.9(9)
C20 C21 O1 106.2(7)
O2 C42 C41 105.5(9)
O2 C39 C40 109.6(8)
O3 C43 C44 102.6(15)
C43 C44 C45 106.7(15)
O3 C46 C45 102.7(15)
C44 C45 C46 103.7(15)
O4 C47 C48 93(3)
C49 C48 C47 97(2)
C48 C49 C50 94(2)
C49 C50 O4 79(2)
Lu1 Cl1 Li1 85.3(2)
Lu1 Cl1 Lu2 89.25(4)
Li1 Cl1 Lu2 82.4(2)
Lu2 Cl4 Li1 86.0(2)
Lu2 Cl4 Lu1 89.72(4)
Li1 Cl4 Lu1 83.9(2)
Lu2 Cl3 Lu1 91.47(4)
Lu2 Cl5 Li1 90.3(2)
Lu1 Cl2 Li1 90.5(2)
O2 Li1 O1 99.1(5)
O2 Li1 Cl5 100.6(5)
O1 Li1 Cl5 100.1(4)
O2 Li1 Cl2 96.6(5)
O1 Li1 Cl2 100.2(5)
Cl5 Li1 Cl2 150.8(5)
O2 Li1 Cl4 167.7(5)
O1 Li1 Cl4 92.5(4)
Cl5 Li1 Cl4 81.0(3)
Cl2 Li1 Cl4 77.4(3)
O2 Li1 Cl1 93.4(4)
O1 Li1 Cl1 167.4(5)
Cl5 Li1 Cl1 76.3(3)
Cl2 Li1 Cl1 79.3(3)
Cl4 Li1 Cl1 75.1(3)
O2 Li1 Lu2 128.2(5)
O1 Li1 Lu2 120.4(4)
Cl5 Li1 Lu2 44.45(18)
Cl2 Li1 Lu2 106.7(3)
Cl4 Li1 Lu2 46.03(17)
Cl1 Li1 Lu2 48.96(18)
O2 Li1 Lu1 120.0(4)
O1 Li1 Lu1 126.1(4)
Cl5 Li1 Lu1 106.7(3)
Cl2 Li1 Lu1 44.17(16)
Cl4 Li1 Lu1 48.63(17)
Cl1 Li1 Lu1 45.97(16)
Lu2 Li1 Lu1 62.77(17)
C7 Lu1 N1 67.86(16)
C7 Lu1 Cl2 106.81(14)
N1 Lu1 Cl2 96.08(11)
C7 Lu1 C11 32.19(19)
N1 Lu1 C11 87.95(16)
Cl2 Lu1 C11 80.10(14)
C7 Lu1 C8 31.81(18)
N1 Lu1 C8 86.14(16)
Cl2 Lu1 C8 132.72(13)
C11 Lu1 C8 52.72(19)
C7 Lu1 C10 52.52(18)
N1 Lu1 C10 118.04(16)
Cl2 Lu1 C10 86.83(14)
C11 Lu1 C10 31.55(17)
C8 Lu1 C10 52.19(18)
C7 Lu1 C9 52.13(17)
N1 Lu1 C9 116.58(16)
Cl2 Lu1 C9 117.45(14)
C11 Lu1 C9 52.03(18)
C8 Lu1 C9 31.34(18)
C10 Lu1 C9 31.23(19)
C7 Lu1 Cl1 134.43(13)
N1 Lu1 Cl1 157.19(10)
Cl2 Lu1 Cl1 82.53(4)
C11 Lu1 Cl1 114.04(13)
C8 Lu1 Cl1 111.59(13)
C10 Lu1 Cl1 84.69(12)
C9 Lu1 Cl1 83.55(13)
C7 Lu1 Cl3 105.71(14)
N1 Lu1 Cl3 94.96(11)
Cl2 Lu1 Cl3 147.45(4)
C11 Lu1 Cl3 130.87(14)
C8 Lu1 Cl3 78.50(13)
C10 Lu1 Cl3 114.36(14)
C9 Lu1 Cl3 84.03(14)
Cl1 Lu1 Cl3 75.63(4)
C7 Lu1 Cl4 149.06(13)
N1 Lu1 Cl4 81.25(10)
Cl2 Lu1 Cl4 77.37(4)
C11 Lu1 Cl4 153.74(14)
C8 Lu1 Cl4 148.68(13)
C10 Lu1 Cl4 156.53(13)
C9 Lu1 Cl4 153.25(13)
Cl1 Lu1 Cl4 76.22(4)
Cl3 Lu1 Cl4 74.21(4)
C7 Lu1 Li1 151.0(2)
N1 Lu1 Li1 115.86(19)
Cl2 Lu1 Li1 45.34(18)
C11 Lu1 Li1 120.0(2)
C8 Lu1 Li1 157.6(2)
C10 Lu1 Li1 109.3(2)
C9 Lu1 Li1 126.2(2)
Cl1 Lu1 Li1 48.72(17)
Cl3 Lu1 Li1 102.57(18)
Cl4 Lu1 Li1 47.45(17)
C7 Lu1 Lu2 149.49(14)
N1 Lu1 Lu2 112.52(10)
Cl2 Lu1 Lu2 103.49(3)
C11 Lu1 Lu2 158.38(13)
C8 Lu1 Lu2 119.19(13)
C10 Lu1 Lu2 126.84(12)
C9 Lu1 Lu2 109.56(13)
Cl1 Lu1 Lu2 46.78(3)
Cl3 Lu1 Lu2 44.18(3)
Cl4 Lu1 Lu2 43.71(3)
Li1 Lu1 Lu2 58.39(18)
C28 Lu2 C32 32.29(18)
C28 Lu2 N2 68.02(16)
C32 Lu2 N2 85.06(17)
C28 Lu2 Cl5 109.89(13)
C32 Lu2 Cl5 81.60(13)
N2 Lu2 Cl5 95.09(11)
C28 Lu2 C31 52.63(19)
C32 Lu2 C31 31.50(19)
N2 Lu2 C31 116.01(17)
Cl5 Lu2 C31 85.20(14)
C28 Lu2 C29 32.32(17)
C32 Lu2 C29 52.92(17)
N2 Lu2 C29 89.86(16)
Cl5 Lu2 C29 133.66(13)
C31 Lu2 C29 52.05(18)
C28 Lu2 C30 52.58(18)
C32 Lu2 C30 52.31(19)
N2 Lu2 C30 119.07(17)
Cl5 Lu2 C30 115.11(14)
C31 Lu2 C30 31.37(19)
C29 Lu2 C30 31.17(18)
C28 Lu2 Cl4 133.45(13)
C32 Lu2 Cl4 116.56(14)
N2 Lu2 Cl4 157.66(11)
Cl5 Lu2 Cl4 83.37(5)
C31 Lu2 Cl4 86.14(14)
C29 Lu2 Cl4 107.37(13)
C30 Lu2 Cl4 81.12(14)
C28 Lu2 Cl3 102.63(13)
C32 Lu2 Cl3 130.52(13)
N2 Lu2 Cl3 93.92(11)
Cl5 Lu2 Cl3 147.31(4)
C31 Lu2 Cl3 118.40(14)
C29 Lu2 Cl3 77.64(13)
C30 Lu2 Cl3 87.21(14)
Cl4 Lu2 Cl3 76.59(4)
C28 Lu2 Cl1 149.28(13)
C32 Lu2 Cl1 153.38(13)
N2 Lu2 Cl1 81.69(11)
Cl5 Lu2 Cl1 76.74(4)
C31 Lu2 Cl1 155.97(14)
C29 Lu2 Cl1 149.28(13)
C30 Lu2 Cl1 153.08(14)
Cl4 Lu2 Cl1 76.25(4)
Cl3 Lu2 Cl1 73.59(4)
C28 Lu2 Li1 153.1(2)
C32 Lu2 Li1 121.1(2)
N2 Lu2 Li1 117.31(19)
Cl5 Lu2 Li1 45.30(17)
C31 Lu2 Li1 107.3(2)
C29 Lu2 Li1 152.5(2)
C30 Lu2 Li1 121.6(2)
Cl4 Lu2 Li1 47.96(17)
Cl3 Lu2 Li1 103.19(17)
Cl1 Lu2 Li1 48.68(16)
C28 Lu2 Lu1 146.30(13)
C32 Lu2 Lu1 160.12(14)
N2 Lu2 Lu1 113.16(10)
Cl5 Lu2 Lu1 103.61(3)
C31 Lu2 Lu1 128.91(14)
C29 Lu2 Lu1 116.51(12)
C30 Lu2 Lu1 109.23(13)
Cl4 Lu2 Lu1 46.58(3)
Cl3 Lu2 Lu1 44.35(3)
Cl1 Lu2 Lu1 43.97(3)
Li1 Lu2 Lu1 58.84(17)
C6 N1 C17 109.0(4)
C6 N1 C16 108.5(4)
C17 N1 C16 109.0(5)
C6 N1 Lu1 116.6(3)
C17 N1 Lu1 106.6(3)
C16 N1 Lu1 107.0(3)
C27 N2 C37 109.1(5)
C27 N2 C38 108.5(5)
C37 N2 C38 108.4(5)
C27 N2 Lu2 115.4(3)
C37 N2 Lu2 107.3(4)
C38 N2 Lu2 107.9(3)
C18 O1 C21 107.6(5)
C18 O1 Li1 122.0(5)
C21 O1 Li1 124.1(6)
C42 O2 C39 109.4(7)
C42 O2 Li1 123.0(6)
C39 O2 Li1 126.9(6)
C43 O3 C46 110.2(16)
C47 O4 C50 70(2)

loop_
_geom_bond_atom_site_label_1
_geom_bond_atom_site_label_2
_geom_bond_distance
C29 C30 1.412(8)
C29 C28 1.437(8)
C29 C36 1.502(8)
C29 Lu2 2.619(5)
C30 C31 1.419(9)
C30 C35 1.501(9)
C30 Lu2 2.639(6)
C31 C32 1.405(9)
C31 C34 1.511(8)
C31 Lu2 2.607(6)
C32 C28 1.419(8)
C32 C33 1.514(8)
C32 Lu2 2.564(6)
C28 C22 1.480(8)
C28 Lu2 2.538(5)
C22 C27 1.380(8)
C22 C23 1.401(9)
C11 C10 1.417(8)
C11 C7 1.429(8)
C11 C12 1.499(9)
C11 Lu1 2.596(5)
C7 C8 1.416(8)
C7 C1 1.491(8)
C7 Lu1 2.558(5)
C8 C9 1.412(8)
C8 C15 1.508(8)
C8 Lu1 2.605(5)
C9 C10 1.410(9)
C9 C14 1.505(8)
C9 Lu1 2.623(5)
C10 C13 1.500(8)
C10 Lu1 2.617(5)
C27 C26 1.385(9)
C27 N2 1.488(7)
C26 C25 1.387(10)
C25 C24 1.366(10)
C23 C24 1.391(9)
C37 N2 1.488(7)
C38 N2 1.497(7)
C1 C6 1.390(8)
C1 C2 1.388(8)
C2 C3 1.376(9)
C6 C5 1.393(8)
C6 N1 1.476(7)
C5 C4 1.384(9)
C16 N1 1.490(7)
C4 C3 1.386(10)
C17 N1 1.483(7)
C41 C40 1.385(15)
C41 C42 1.520(15)
C40 C39 1.426(13)
C18 O1 1.420(8)
C18 C19 1.467(12)
C19 C20 1.410(14)
C20 C21 1.440(13)
C21 O1 1.453(9)
C42 O2 1.350(11)
C39 O2 1.407(10)
C43 O3 1.336(18)
C43 C44 1.50(2)
C44 C45 1.51(2)
C46 O3 1.470(19)
C46 C45 1.51(2)
C47 O4 1.33(4)
C47 C48 1.57(3)
C48 C49 1.36(2)
C49 C50 1.55(4)
C50 O4 1.69(4)
Cl1 Lu1 2.6728(13)
Cl1 Li1 2.794(11)
Cl1 Lu2 2.8057(14)
Cl4 Lu2 2.6601(14)
Cl4 Li1 2.745(11)
Cl4 Lu1 2.7961(13)
Cl3 Lu2 2.6838(13)
Cl3 Lu1 2.6920(14)
Cl5 Lu2 2.5820(14)
Cl5 Li1 2.621(12)
Cl2 Lu1 2.5817(14)
Cl2 Li1 2.636(11)
Li1 O2 1.965(11)
Li1 O1 2.004(12)
Li1 Lu2 3.687(11)
Li1 Lu1 3.705(10)
Lu1 N1 2.569(4)
Lu1 Lu2 3.8497(3)
Lu2 N2 2.580(5)
